data_4026953
loop_
_publ_author_name
'Colin W. Anson'
'Dasan M. Thamattoor'

_publ_section_title
;
 Influence of Substituents on the Through-Space Shielding of Aromatic
 Rings
;
_journal_name_full 'Journal of Organic Chemistry'
_journal_page_first 1693
_journal_page_last 1700
_journal_paper_doi 10.1021/jo202203r
_journal_volume 77
_journal_year 2012
_chemical_formula_moiety 'C17 H13 Cl'
_chemical_formula_sum 'C17 H13 Cl'
_chemical_formula_weight 252.72
_chemical_name_systematic
; 
 ? 
;
_space_group_IT_number 14
_symmetry_cell_setting monoclinic
_symmetry_space_group_name_Hall '-P 2ybc'
_symmetry_space_group_name_H-M 'P 1 21/c 1'
_atom_sites_solution_hydrogens geom
_atom_sites_solution_primary direct
_atom_sites_solution_secondary difmap
_audit_creation_method SHELXL-97
_cell_angle_alpha 90.00
_cell_angle_beta 111.114(2)
_cell_angle_gamma 90.00
_cell_formula_units_Z 8
_cell_length_a 16.582(3)
_cell_length_b 9.6251(16)
_cell_length_c 17.605(3)
_cell_measurement_reflns_used 3480
_cell_measurement_temperature 173(2)
_cell_measurement_theta_max 24.43
_cell_measurement_theta_min 2.45
_cell_volume 2621.2(8)
_computing_cell_refinement 'Bruker SAINT'
_computing_data_collection 'Bruker APEX2'
_computing_data_reduction 'Bruker SAINT'
_computing_molecular_graphics 'Bruker SHELXTL'
_computing_publication_material 'Bruker SHELXTL'
_computing_structure_refinement 'SHELXL-97 (Sheldrick, 2008)'
_computing_structure_solution 'SHELXS-97 (Sheldrick, 2008)'
_diffrn_ambient_temperature 173(2)
_diffrn_measured_fraction_theta_full 0.996
_diffrn_measured_fraction_theta_max 0.996
_diffrn_measurement_device_type 'Bruker APEX-II CCD'
_diffrn_measurement_method '\f and \w scans'
_diffrn_radiation_monochromator graphite
_diffrn_radiation_source 'fine-focus sealed tube'
_diffrn_radiation_type MoK\a
_diffrn_radiation_wavelength 0.71073
_diffrn_reflns_av_R_equivalents 0.0379
_diffrn_reflns_av_sigmaI/netI 0.0327
_diffrn_reflns_limit_h_max 19
_diffrn_reflns_limit_h_min -20
_diffrn_reflns_limit_k_max 11
_diffrn_reflns_limit_k_min -11
_diffrn_reflns_limit_l_max 21
_diffrn_reflns_limit_l_min -21
_diffrn_reflns_number 21433
_diffrn_reflns_theta_full 26.39
_diffrn_reflns_theta_max 26.39
_diffrn_reflns_theta_min 1.32
_exptl_absorpt_coefficient_mu 0.269
_exptl_absorpt_correction_T_max 0.9633
_exptl_absorpt_correction_T_min 0.9236
_exptl_absorpt_correction_type multi-scan
_exptl_absorpt_process_details 'Sheldrick, G.M., (2008) SADABS University of Gottingen, Germany'
_exptl_crystal_colour colorless
_exptl_crystal_density_diffrn 1.281
_exptl_crystal_description block
_exptl_crystal_F_000 1056
_exptl_crystal_size_max 0.30
_exptl_crystal_size_mid 0.18
_exptl_crystal_size_min 0.14
_refine_diff_density_max 0.675
_refine_diff_density_min -0.220
_refine_diff_density_rms 0.060
_refine_ls_extinction_method none
_refine_ls_goodness_of_fit_ref 1.044
_refine_ls_hydrogen_treatment constr
_refine_ls_matrix_type full
_refine_ls_number_parameters 327
_refine_ls_number_reflns 5328
_refine_ls_number_restraints 0
_refine_ls_restrained_S_all 1.044
_refine_ls_R_factor_all 0.0955
_refine_ls_R_factor_gt 0.0662
_refine_ls_shift/su_max 0.000
_refine_ls_shift/su_mean 0.000
_refine_ls_structure_factor_coef Fsqd
_refine_ls_weighting_details 'calc w=1/[\s^2^(Fo^2^)+(0.1106P)^2^+1.1962P] where P=(Fo^2^+2Fc^2^)/3'
_refine_ls_weighting_scheme calc
_refine_ls_wR_factor_gt 0.1856
_refine_ls_wR_factor_ref 0.2135
_reflns_number_gt 3584
_reflns_number_total 5328
_reflns_threshold_expression >2sigma(I)
_cod_data_source_file jo202203r_si_008.cif
_cod_data_source_block das1036_0m
_cod_database_code 4026953

loop_
_symmetry_equiv_pos_as_xyz
'x, y, z'
'-x, y+1/2, -z+1/2'
'-x, -y, -z'
'x, -y-1/2, z-1/2'

loop_
_atom_site_label
_atom_site_type_symbol
_atom_site_fract_x
_atom_site_fract_y
_atom_site_fract_z
_atom_site_U_iso_or_equiv
_atom_site_adp_type
_atom_site_occupancy
_atom_site_symmetry_multiplicity
_atom_site_calc_flag
_atom_site_refinement_flags
Cl1 Cl 0.58206(5) 0.92329(8) 0.12213(5) 0.0594(3) Uani 1 1 d .
Cl1' Cl -0.07642(6) 1.15832(9) 0.87960(6) 0.0691(3) Uani 1 1 d .
C1 C 0.30806(18) 0.5122(3) 0.12405(17) 0.0494(7) Uani 1 1 d .
C2 C 0.31263(17) 0.3659(3) 0.11832(16) 0.0435(6) Uani 1 1 d .
C3 C 0.37624(19) 0.2911(3) 0.09290(18) 0.0544(8) Uani 1 1 d .
C4 C 0.3754(2) 0.1493(3) 0.09380(19) 0.0597(8) Uani 1 1 d .
H4 H 0.4160 0.1009 0.0769 0.072 Uiso 1 1 calc R
C5 C 0.3176(2) 0.0716(4) 0.1184(2) 0.0689(10) Uani 1 1 d .
H5 H 0.3225 -0.0268 0.1216 0.083 Uiso 1 1 calc R
C6 C 0.2546(2) 0.1364(4) 0.1377(2) 0.0676(9) Uani 1 1 d .
H6 H 0.2135 0.0838 0.1517 0.081 Uiso 1 1 calc R
C7 C 0.25122(19) 0.2818(3) 0.13671(18) 0.0536(8) Uani 1 1 d .
C8 C 0.1825(2) 0.3488(4) 0.1543(2) 0.0658(9) Uani 1 1 d .
H8 H 0.1407 0.2943 0.1661 0.079 Uiso 1 1 calc R
C9 C 0.17712(19) 0.4891(4) 0.1540(2) 0.0667(9) Uani 1 1 d .
H9 H 0.1307 0.5332 0.1641 0.080 Uiso 1 1 calc R
C10 C 0.24081(19) 0.5699(4) 0.1388(2) 0.0597(8) Uani 1 1 d .
H10 H 0.2362 0.6682 0.1388 0.072 Uiso 1 1 calc R
C11 C 0.37768(18) 0.6108(3) 0.12141(17) 0.0467(7) Uani 1 1 d .
C12 C 0.3648(2) 0.6981(3) 0.05531(18) 0.0530(7) Uani 1 1 d .
H12 H 0.3119 0.6936 0.0101 0.064 Uiso 1 1 calc R
C13 C 0.42855(19) 0.7924(3) 0.05435(18) 0.0528(7) Uani 1 1 d .
H13 H 0.4202 0.8494 0.0081 0.063 Uiso 1 1 calc R
C14 C 0.50382(17) 0.8015(3) 0.12168(17) 0.0431(6) Uani 1 1 d .
C15 C 0.51789(17) 0.7185(3) 0.18874(17) 0.0467(7) Uani 1 1 d .
H15 H 0.5696 0.7272 0.2350 0.056 Uiso 1 1 calc R
C16 C 0.45565(18) 0.6219(3) 0.18783(17) 0.0507(7) Uani 1 1 d .
H16 H 0.4661 0.5619 0.2332 0.061 Uiso 1 1 calc R
C17 C 0.4375(2) 0.3596(4) 0.0620(2) 0.0701(10) Uani 1 1 d .
H17A H 0.4653 0.2896 0.0392 0.105 Uiso 1 1 calc R
H17B H 0.4816 0.4084 0.1067 0.105 Uiso 1 1 calc R
H17C H 0.4064 0.4263 0.0195 0.105 Uiso 1 1 calc R
C1' C 0.18921(18) 0.7462(3) 0.85882(17) 0.0482(7) Uani 1 1 d .
C2' C 0.18975(17) 0.6008(3) 0.87012(16) 0.0444(6) Uani 1 1 d .
C3' C 0.13263(18) 0.5250(3) 0.90302(17) 0.0517(7) Uani 1 1 d .
C4' C 0.1412(2) 0.3837(3) 0.9101(2) 0.0618(9) Uani 1 1 d .
H4' H 0.1049 0.3349 0.9322 0.074 Uiso 1 1 calc R
C5' C 0.1999(3) 0.3071(4) 0.8870(2) 0.0749(10) Uani 1 1 d .
H5' H 0.2009 0.2087 0.8911 0.090 Uiso 1 1 calc R
C6' C 0.2557(2) 0.3737(4) 0.8586(2) 0.0680(9) Uani 1 1 d .
H6' H 0.2966 0.3224 0.8437 0.082 Uiso 1 1 calc R
C7' C 0.25208(18) 0.5195(3) 0.85161(17) 0.0499(7) Uani 1 1 d .
C8' C 0.31512(19) 0.5869(4) 0.8257(2) 0.0631(9) Uani 1 1 d .
H8' H 0.3566 0.5333 0.8129 0.076 Uiso 1 1 calc R
C9' C 0.31512(19) 0.7282(4) 0.8196(2) 0.0602(8) Uani 1 1 d .
H9' H 0.3577 0.7738 0.8042 0.072 Uiso 1 1 calc R
C10' C 0.25151(19) 0.8062(4) 0.83628(19) 0.0582(8) Uani 1 1 d .
H10' H 0.2521 0.9045 0.8316 0.070 Uiso 1 1 calc R
C11' C 0.12188(18) 0.8436(3) 0.86688(17) 0.0475(7) Uani 1 1 d .
C12' C 0.1392(2) 0.9311(3) 0.93320(19) 0.0555(8) Uani 1 1 d .
H12' H 0.1940 0.9263 0.9761 0.067 Uiso 1 1 calc R
C13' C 0.0779(2) 1.0262(3) 0.93849(19) 0.0572(8) Uani 1 1 d .
H13' H 0.0905 1.0847 0.9848 0.069 Uiso 1 1 calc R
C14' C -0.00089(19) 1.0344(3) 0.87600(18) 0.0510(7) Uani 1 1 d .
C15' C -0.02042(19) 0.9493(3) 0.80862(18) 0.0548(8) Uani 1 1 d .
H15' H -0.0749 0.9562 0.7655 0.066 Uiso 1 1 calc R
C16' C 0.0405(2) 0.8534(3) 0.80473(18) 0.0571(8) Uani 1 1 d .
H16' H 0.0267 0.7932 0.7590 0.069 Uiso 1 1 calc R
C17' C 0.0680(2) 0.5915(4) 0.9310(2) 0.0685(9) Uani 1 1 d .
H17X H 0.0443 0.5223 0.9581 0.103 Uiso 1 1 calc R
H17Y H 0.0212 0.6302 0.8842 0.103 Uiso 1 1 calc R
H17Z H 0.0956 0.6663 0.9694 0.103 Uiso 1 1 calc R

loop_
_atom_site_aniso_label
_atom_site_aniso_U_11
_atom_site_aniso_U_22
_atom_site_aniso_U_33
_atom_site_aniso_U_23
_atom_site_aniso_U_13
_atom_site_aniso_U_12
Cl1 0.0539(5) 0.0502(5) 0.0774(6) 0.0033(4) 0.0277(4) -0.0073(3)
Cl1' 0.0744(6) 0.0565(5) 0.0861(6) 0.0131(4) 0.0407(5) 0.0225(4)
C1 0.0440(15) 0.0507(16) 0.0492(16) -0.0032(13) 0.0117(12) -0.0003(13)
C2 0.0361(14) 0.0473(15) 0.0404(14) -0.0012(12) 0.0056(11) -0.0023(11)
C3 0.0505(17) 0.0565(18) 0.0478(17) -0.0085(13) 0.0074(13) 0.0042(14)
C4 0.066(2) 0.0468(17) 0.0579(19) -0.0134(14) 0.0120(16) 0.0099(15)
C5 0.072(2) 0.0548(19) 0.069(2) -0.0114(16) 0.0122(18) 0.0008(17)
C6 0.069(2) 0.058(2) 0.064(2) -0.0022(16) 0.0103(17) -0.0148(17)
C7 0.0478(16) 0.0499(17) 0.0503(17) -0.0005(13) 0.0021(13) -0.0059(13)
C8 0.0460(18) 0.070(2) 0.080(2) -0.0013(18) 0.0205(16) -0.0043(15)
C9 0.0410(17) 0.067(2) 0.098(3) -0.0055(19) 0.0323(17) 0.0024(15)
C10 0.0397(16) 0.063(2) 0.075(2) -0.0052(16) 0.0199(15) 0.0039(14)
C11 0.0456(15) 0.0433(15) 0.0490(16) -0.0028(12) 0.0145(13) 0.0026(12)
C12 0.0509(17) 0.0519(17) 0.0458(16) -0.0009(13) 0.0047(13) 0.0012(13)
C13 0.0621(18) 0.0478(16) 0.0439(16) 0.0040(13) 0.0134(14) -0.0036(14)
C14 0.0458(15) 0.0373(14) 0.0492(15) -0.0058(11) 0.0206(12) -0.0017(11)
C15 0.0397(14) 0.0508(16) 0.0444(15) -0.0011(12) 0.0089(12) -0.0032(12)
C16 0.0494(16) 0.0547(17) 0.0406(15) 0.0060(12) 0.0072(12) -0.0030(13)
C17 0.060(2) 0.073(2) 0.083(2) -0.0184(19) 0.0341(19) 0.0077(17)
C1' 0.0406(15) 0.0556(17) 0.0428(15) 0.0008(13) 0.0082(12) -0.0019(12)
C2' 0.0364(14) 0.0496(16) 0.0390(14) -0.0022(12) 0.0035(11) 0.0023(11)
C3' 0.0464(16) 0.0543(18) 0.0465(16) 0.0046(13) 0.0073(13) -0.0049(13)
C4' 0.065(2) 0.0486(18) 0.066(2) 0.0119(15) 0.0162(16) -0.0061(15)
C5' 0.076(2) 0.052(2) 0.089(3) 0.0059(18) 0.022(2) 0.0054(18)
C6' 0.062(2) 0.061(2) 0.073(2) -0.0064(17) 0.0151(17) 0.0169(17)
C7' 0.0430(15) 0.0477(16) 0.0477(16) -0.0047(12) 0.0026(12) 0.0036(12)
C8' 0.0395(16) 0.080(2) 0.066(2) -0.0072(17) 0.0149(15) 0.0022(15)
C9' 0.0425(16) 0.069(2) 0.073(2) 0.0017(17) 0.0267(15) -0.0071(14)
C10' 0.0495(17) 0.063(2) 0.0611(19) 0.0016(15) 0.0192(15) -0.0041(15)
C11' 0.0470(16) 0.0447(15) 0.0465(16) 0.0053(12) 0.0117(12) 0.0012(12)
C12' 0.0551(18) 0.0485(17) 0.0512(17) -0.0031(13) 0.0050(14) 0.0031(13)
C13' 0.069(2) 0.0432(16) 0.0539(18) -0.0033(13) 0.0154(15) 0.0053(14)
C14' 0.0571(17) 0.0429(15) 0.0545(17) 0.0123(13) 0.0220(14) 0.0093(13)
C15' 0.0486(16) 0.0616(19) 0.0469(17) 0.0064(14) 0.0084(13) 0.0109(14)
C16' 0.0561(18) 0.0605(19) 0.0434(16) -0.0073(13) 0.0043(13) 0.0102(14)
C17' 0.066(2) 0.067(2) 0.081(2) 0.0090(18) 0.0379(19) -0.0043(17)

loop_
_atom_type_symbol
_atom_type_description
_atom_type_scat_dispersion_real
_atom_type_scat_dispersion_imag
_atom_type_scat_source
C C 0.0033 0.0016 'International Tables Vol C Tables 4.2.6.8 and 6.1.1.4'
H H 0.0000 0.0000 'International Tables Vol C Tables 4.2.6.8 and 6.1.1.4'
Cl Cl 0.1484 0.1585 'International Tables Vol C Tables 4.2.6.8 and 6.1.1.4'

loop_
_geom_angle_atom_site_label_1
_geom_angle_atom_site_label_2
_geom_angle_atom_site_label_3
_geom_angle
C10 C1 C2 119.4(3)
C10 C1 C11 116.2(3)
C2 C1 C11 124.2(3)
C1 C2 C7 119.2(3)
C1 C2 C3 124.8(3)
C7 C2 C3 116.0(3)
C4 C3 C17 117.7(3)
C4 C3 C2 118.3(3)
C17 C3 C2 124.0(3)
C3 C4 C5 123.3(3)
C3 C4 H4 118.4
C5 C4 H4 118.4
C6 C5 C4 120.3(3)
C6 C5 H5 119.9
C4 C5 H5 119.9
C5 C6 C7 119.1(4)
C5 C6 H6 120.5
C7 C6 H6 120.5
C6 C7 C2 122.8(3)
C6 C7 C8 118.5(3)
C2 C7 C8 118.8(3)
C9 C8 C7 120.2(3)
C9 C8 H8 119.9
C7 C8 H8 119.9
C8 C9 C10 119.8(3)
C8 C9 H9 120.1
C10 C9 H9 120.1
C1 C10 C9 122.4(3)
C1 C10 H10 118.8
C9 C10 H10 118.8
C12 C11 C16 118.1(3)
C12 C11 C1 121.2(3)
C16 C11 C1 120.6(3)
C11 C12 C13 121.0(3)
C11 C12 H12 119.5
C13 C12 H12 119.5
C14 C13 C12 119.0(3)
C14 C13 H13 120.5
C12 C13 H13 120.5
C15 C14 C13 121.5(3)
C15 C14 Cl1 119.4(2)
C13 C14 Cl1 119.1(2)
C14 C15 C16 119.0(2)
C14 C15 H15 120.5
C16 C15 H15 120.5
C15 C16 C11 121.4(3)
C15 C16 H16 119.3
C11 C16 H16 119.3
C3 C17 H17A 109.5
C3 C17 H17B 109.5
H17A C17 H17B 109.5
C3 C17 H17C 109.5
H17A C17 H17C 109.5
H17B C17 H17C 109.5
C10' C1' C2' 119.6(3)
C10' C1' C11' 115.5(3)
C2' C1' C11' 124.9(3)
C1' C2' C7' 118.7(3)
C1' C2' C3' 125.1(3)
C7' C2' C3' 116.1(3)
C4' C3' C2' 118.0(3)
C4' C3' C17' 117.7(3)
C2' C3' C17' 124.3(3)
C3' C4' C5' 124.0(3)
C3' C4' H4' 118.0
C5' C4' H4' 118.0
C6' C5' C4' 119.8(3)
C6' C5' H5' 120.1
C4' C5' H5' 120.1
C5' C6' C7' 119.2(3)
C5' C6' H6' 120.4
C7' C6' H6' 120.4
C6' C7' C2' 122.6(3)
C6' C7' C8' 117.7(3)
C2' C7' C8' 119.7(3)
C9' C8' C7' 119.7(3)
C9' C8' H8' 120.1
C7' C8' H8' 120.1
C8' C9' C10' 119.6(3)
C8' C9' H9' 120.2
C10' C9' H9' 120.2
C1' C10' C9' 122.6(3)
C1' C10' H10' 118.7
C9' C10' H10' 118.7
C12' C11' C16' 117.9(3)
C12' C11' C1' 121.6(3)
C16' C11' C1' 120.5(3)
C11' C12' C13' 121.4(3)
C11' C12' H12' 119.3
C13' C12' H12' 119.3
C14' C13' C12' 119.3(3)
C14' C13' H13' 120.4
C12' C13' H13' 120.4
C13' C14' C15' 121.0(3)
C13' C14' Cl1' 119.8(2)
C15' C14' Cl1' 119.1(2)
C14' C15' C16' 119.2(3)
C14' C15' H15' 120.4
C16' C15' H15' 120.4
C15' C16' C11' 121.3(3)
C15' C16' H16' 119.4
C11' C16' H16' 119.4
C3' C17' H17X 109.5
C3' C17' H17Y 109.5
H17X C17' H17Y 109.5
C3' C17' H17Z 109.5
H17X C17' H17Z 109.5
H17Y C17' H17Z 109.5

loop_
_geom_bond_atom_site_label_1
_geom_bond_atom_site_label_2
_geom_bond_distance
Cl1 C14 1.746(3)
Cl1' C14' 1.747(3)
C1 C10 1.352(4)
C1 C2 1.415(4)
C1 C11 1.508(4)
C2 C7 1.426(4)
C2 C3 1.474(4)
C3 C4 1.365(4)
C3 C17 1.470(5)
C4 C5 1.401(5)
C4 H4 0.9500
C5 C6 1.361(5)
C5 H5 0.9500
C6 C7 1.401(4)
C6 H6 0.9500
C7 C8 1.437(4)
C8 C9 1.354(5)
C8 H8 0.9500
C9 C10 1.413(4)
C9 H9 0.9500
C10 H10 0.9500
C11 C12 1.388(4)
C11 C16 1.400(4)
C12 C13 1.399(4)
C12 H12 0.9500
C13 C14 1.380(4)
C13 H13 0.9500
C14 C15 1.374(4)
C15 C16 1.385(4)
C15 H15 0.9500
C16 H16 0.9500
C17 H17A 0.9800
C17 H17B 0.9800
C17 H17C 0.9800
C1' C10' 1.362(4)
C1' C2' 1.413(4)
C1' C11' 1.504(4)
C2' C7' 1.425(4)
C2' C3' 1.470(4)
C3' C4' 1.368(4)
C3' C17' 1.478(4)
C4' C5' 1.393(5)
C4' H4' 0.9500
C5' C6' 1.361(5)
C5' H5' 0.9500
C6' C7' 1.408(4)
C6' H6' 0.9500
C7' C8' 1.437(4)
C8' C9' 1.365(5)
C8' H8' 0.9500
C9' C10' 1.409(4)
C9' H9' 0.9500
C10' H10' 0.9500
C11' C12' 1.383(4)
C11' C16' 1.401(4)
C12' C13' 1.396(4)
C12' H12' 0.9500
C13' C14' 1.374(4)
C13' H13' 0.9500
C14' C15' 1.381(4)
C15' C16' 1.388(4)
C15' H15' 0.9500
C16' H16' 0.9500
C17' H17X 0.9800
C17' H17Y 0.9800
C17' H17Z 0.9800
